data_2103464
loop_
_publ_author_name
'Oswald, Iain D. H.'
'Allan, David R.'
'McGregor, Pamela A.'
'Motherwell, W. D. Samuel'
'Parsons, Simon'
'Pulham, Colin R.'

_publ_section_title
;
 The formation of paracetamol (acetaminophen) adducts with
 hydrogen-bond acceptors
;
_journal_issue 6
_journal_name_full 'Acta Crystallographica Section B'
_journal_page_first 1057
_journal_page_last 1066
_journal_paper_doi 10.1107/S0108768102015987
_journal_volume 58
_journal_year 2002
_chemical_formula_moiety 2[C8H9NO2][C5H11NO]
_chemical_formula_sum 'C21 H29 N3 O5'
_chemical_formula_weight 403.47
_chemical_name_systematic
;
Paracetamol hemi(N-Methylmorpholine)
;
_space_group_IT_number 14
_symmetry_cell_setting monoclinic
_symmetry_space_group_name_Hall '-P 2ybc'
_symmetry_space_group_name_H-M 'P 1 21/c 1'
_atom_sites_solution_hydrogens mixed
_atom_sites_solution_primary direct
_atom_sites_solution_secondary difmap
_audit_creation_method SHELXL-97
_cell_angle_alpha 90.00
_cell_angle_beta 101.145(2)
_cell_angle_gamma 90.00
_cell_formula_units_Z 2
_cell_length_a 10.5749(8)
_cell_length_b 11.0221(8)
_cell_length_c 9.3894(7)
_cell_measurement_reflns_used 2729
_cell_measurement_temperature 150(2)
_cell_measurement_theta_max 55
_cell_measurement_theta_min 5
_cell_volume 1073.77(14)
_computing_cell_refinement 'Bruker SMART'
_computing_data_reduction 'Bruker SHELXTL'
_computing_molecular_graphics 'Bruker SHELXTL'
_computing_publication_material SHELXTL
_computing_structure_refinement 'SHELXL-97 (Sheldrick, 1997)'
_computing_structure_solution 'SHELXS-97 (Sheldrick, 1990)'
_diffrn_ambient_temperature 150(2)
_diffrn_measured_fraction_theta_full 0.991
_diffrn_measured_fraction_theta_max 0.991
_diffrn_measurement_method 'phi and omega scans'
_diffrn_radiation_monochromator graphite
_diffrn_radiation_source 'fine-focus sealed tube'
_diffrn_radiation_type MoK\a
_diffrn_radiation_wavelength 0.71073
_diffrn_reflns_av_R_equivalents 0.0221
_diffrn_reflns_av_sigmaI/netI 0.0295
_diffrn_reflns_limit_h_max 13
_diffrn_reflns_limit_h_min -13
_diffrn_reflns_limit_k_max 14
_diffrn_reflns_limit_k_min -14
_diffrn_reflns_limit_l_max 12
_diffrn_reflns_limit_l_min -11
_diffrn_reflns_number 6517
_diffrn_reflns_theta_full 27.49
_diffrn_reflns_theta_max 27.49
_diffrn_reflns_theta_min 1.96
_diffrn_standards_decay_% 0
_diffrn_standards_number 0
_exptl_absorpt_coefficient_mu 0.090
_exptl_absorpt_correction_T_max 0.962
_exptl_absorpt_correction_T_min 0.792
_exptl_absorpt_correction_type multi-scan
_exptl_absorpt_process_details Sadabs
_exptl_crystal_colour colourless
_exptl_crystal_density_diffrn 1.248
_exptl_crystal_density_method 'not measured'
_exptl_crystal_description Rod
_exptl_crystal_F_000 432
_exptl_crystal_size_max 0.34
_exptl_crystal_size_mid 0.09
_exptl_crystal_size_min 0.07
_refine_diff_density_max 0.216
_refine_diff_density_min -0.220
_refine_ls_extinction_coef 0.008(3)
_refine_ls_extinction_expression Fc^*^=kFc[1+0.001xFc^2^\l^3^/sin(2\q)]^-1/4^
_refine_ls_extinction_method SHELXL
_refine_ls_goodness_of_fit_ref 0.973
_refine_ls_hydrogen_treatment riding/refall
_refine_ls_matrix_type full
_refine_ls_number_parameters 147
_refine_ls_number_reflns 2444
_refine_ls_number_restraints 0
_refine_ls_restrained_S_all 0.973
_refine_ls_R_factor_all 0.0515
_refine_ls_R_factor_gt 0.0408
_refine_ls_shift/su_max 0.000
_refine_ls_shift/su_mean 0.000
_refine_ls_structure_factor_coef Fsqd
_refine_ls_weighting_details 'calc w=1/[\s^2^(Fo^2^)+(0.0658P)^2^+0.0000P] where P=(Fo^2^+2Fc^2^)/3'
_refine_ls_weighting_scheme calc
_refine_ls_wR_factor_gt 0.1040
_refine_ls_wR_factor_ref 0.1082
_reflns_number_gt 1890
_reflns_number_total 2444
_reflns_threshold_expression >2sigma(I)
_cod_data_source_file an0622.cif
_cod_data_source_block parnmm
_cod_depositor_comments
;
The following automatic conversions were performed:
'_symmetry_cell_setting' value 'Monoclinic' changed to 'monoclinic'
according to '/home/saulius/struct/CIF-dictionaries/cif_core.dic'
dictionary named 'cif_core.dic' version 2.4.1 from
2010-06-29.

'_exptl_absorpt_correction_type' value 'Multiscan' changed to
'multi-scan' according to
'/home/saulius/struct/CIF-dictionaries/cif_core.dic' dictionary named
'cif_core.dic' version 2.4.1 from 2010-06-29.

Automatic conversion script
Id: cif_fix_enum 1527 2010-12-29 10:47:43Z saulius 

The following automatic conversions were performed:

'_symmetry_cell_setting' value 'Monoclinic' changed to 'monoclinic'
according to /home/saulius/struct/CIF-dictionaries/cif_core.dic
dictionary named 'cif_core.dic' version 2.4.1 from
2010-06-29.

'_exptl_absorpt_correction_type' value 'Multiscan'
changed to 'multi-scan' according to
/home/saulius/struct/CIF-dictionaries/cif_core.dic dictionary named
'cif_core.dic' version 2.4.1 from 2010-06-29.

Automatic conversion script
Id: cif_fix_values 1715 2011-07-08 13:25:40Z adriana 

The following automatic conversions were performed:

'_atom_sites_solution_hydrogens' value 'geom/difmap' was changed to
'mixed'.

Automatic conversion script
Id: cif_fix_values 6452 2018-10-05 10:23:21Z andrius 
;
_cod_original_sg_symbol_H-M P21/c
_cod_database_code 2103464
_cod_database_fobs_code 2103464

loop_
_symmetry_equiv_pos_as_xyz
'x, y, z'
'-x, y+1/2, -z+1/2'
'-x, -y, -z'
'x, -y-1/2, z-1/2'

loop_
_atom_site_label
_atom_site_fract_x
_atom_site_fract_y
_atom_site_fract_z
_atom_site_U_iso_or_equiv
_atom_site_adp_type
_atom_site_calc_flag
_atom_site_refinement_flags
_atom_site_occupancy
_atom_site_disorder_assembly
_atom_site_disorder_group
_atom_site_type_symbol
O1 0.77963(10) 1.31674(8) 0.04318(11) 0.0396(3) Uani d . 1 . . O
H11 0.842(2) 1.3300(16) -0.010(2) 0.072(6) Uiso d . 1 . . H
C1 0.75122(12) 1.19538(11) 0.03878(14) 0.0298(3) Uani d . 1 . . C
C2 0.79612(13) 1.11539(11) -0.05401(14) 0.0351(3) Uani d . 1 . . C
H2 0.8493 1.1440 -0.1177 0.042 Uiso calc R 1 . . H
C3 0.76341(13) 0.99380(11) -0.05371(13) 0.0318(3) Uani d . 1 . . C
H3 0.7957 0.9392 -0.1164 0.038 Uiso calc R 1 . . H
C4 0.68423(11) 0.95049(10) 0.03667(12) 0.0243(3) Uani d . 1 . . C
C5 0.63857(11) 1.03133(10) 0.12865(13) 0.0268(3) Uani d . 1 . . C
H5 0.5838 1.0032 0.1908 0.032 Uiso calc R 1 . . H
C6 0.67282(11) 1.15279(11) 0.12994(13) 0.0289(3) Uani d . 1 . . C
H6 0.6422 1.2073 0.1940 0.035 Uiso calc R 1 . . H
N1 0.64635(10) 0.82675(9) 0.02386(11) 0.0250(2) Uani d . 1 . . N
H1 0.6382(14) 0.7936(12) -0.0627(17) 0.033(4) Uiso d . 1 . . H
C7 0.61654(11) 0.75622(10) 0.12871(13) 0.0261(3) Uani d . 1 . . C
O2 0.62778(11) 0.79008(8) 0.25537(9) 0.0421(3) Uani d . 1 . . O
C8 0.56732(12) 0.63169(11) 0.08133(14) 0.0306(3) Uani d . 1 . . C
H8A 0.5844 0.6147 -0.0157 0.046 Uiso calc R 1 . . H
H8B 0.4743 0.6280 0.0787 0.046 Uiso calc R 1 . . H
H8C 0.6112 0.5712 0.1501 0.046 Uiso calc R 1 . . H
N1S 0.00802(10) 0.61615(9) 0.07009(12) 0.0420(3) Uani d P 0.50 A -1 N
C3S -0.0420(3) 0.6956(3) 0.1455(3) 0.0413(7) Uani d P 0.50 A -1 C
H3S1 -0.0627 0.7697 0.0882 0.062 Uiso calc PR 0.50 A -1 H
H3S2 0.0199 0.7145 0.2346 0.062 Uiso calc PR 0.50 A -1 H
H3S3 -0.1208 0.6624 0.1706 0.062 Uiso calc PR 0.50 A -1 H
O1S 0.00802(10) 0.61615(9) 0.07009(12) 0.0420(3) Uani d P 0.50 A -2 O
C1S -0.08424(15) 0.59087(14) -0.06422(19) 0.0517(4) Uani d . 1 . . C
H1SA -0.1013 0.6663 -0.1219 0.062 Uiso calc R 1 A . H
H1SB -0.1667 0.5631 -0.0402 0.062 Uiso calc R 1 . . H
C2S 0.03436(15) 0.50368(14) 0.15193(17) 0.0483(4) Uani d . 1 . . C
H2SA -0.0458 0.4743 0.1802 0.058 Uiso calc R 1 A . H
H2SB 0.0986 0.5191 0.2417 0.058 Uiso calc R 1 . . H

loop_
_atom_site_aniso_label
_atom_site_aniso_U_11
_atom_site_aniso_U_22
_atom_site_aniso_U_33
_atom_site_aniso_U_12
_atom_site_aniso_U_13
_atom_site_aniso_U_23
O1 0.0425(6) 0.0251(5) 0.0531(6) -0.0102(4) 0.0139(5) -0.0001(4)
C1 0.0298(6) 0.0253(6) 0.0324(7) -0.0056(5) 0.0009(5) 0.0022(5)
C2 0.0430(8) 0.0335(7) 0.0316(7) -0.0124(5) 0.0143(6) 0.0012(5)
C3 0.0416(7) 0.0303(6) 0.0258(7) -0.0064(5) 0.0123(5) -0.0038(5)
C4 0.0276(6) 0.0236(6) 0.0205(6) -0.0039(4) 0.0017(4) 0.0017(4)
C5 0.0259(6) 0.0280(6) 0.0273(6) -0.0038(5) 0.0070(5) 0.0009(5)
C6 0.0284(6) 0.0256(6) 0.0324(7) -0.0005(5) 0.0056(5) -0.0028(5)
N1 0.0332(6) 0.0239(5) 0.0185(5) -0.0053(4) 0.0064(4) -0.0020(4)
C7 0.0311(6) 0.0250(6) 0.0225(6) -0.0007(5) 0.0057(5) 0.0013(4)
O2 0.0769(8) 0.0306(5) 0.0200(5) -0.0067(4) 0.0122(5) 0.0003(3)
C8 0.0385(7) 0.0253(6) 0.0290(7) -0.0050(5) 0.0087(5) 0.0012(5)
N1S 0.0336(6) 0.0374(6) 0.0524(7) -0.0088(4) 0.0016(5) 0.0088(5)
C3S 0.0301(14) 0.0420(16) 0.0542(18) -0.0038(11) 0.0138(13) -0.0112(13)
O1S 0.0336(6) 0.0374(6) 0.0524(7) -0.0088(4) 0.0016(5) 0.0088(5)
C1S 0.0359(8) 0.0452(9) 0.0662(11) -0.0054(6) -0.0095(7) 0.0224(8)
C2S 0.0405(8) 0.0524(9) 0.0459(9) -0.0167(7) -0.0069(7) 0.0178(7)

loop_
_atom_type_symbol
_atom_type_description
_atom_type_scat_dispersion_real
_atom_type_scat_dispersion_imag
_atom_type_scat_source
C C 0.0033 0.0016 'International Tables Vol C Tables 4.2.6.8 and 6.1.1.4'
H H 0.0000 0.0000 'International Tables Vol C Tables 4.2.6.8 and 6.1.1.4'
N N 0.0061 0.0033 'International Tables Vol C Tables 4.2.6.8 and 6.1.1.4'
O O 0.0106 0.0060 'International Tables Vol C Tables 4.2.6.8 and 6.1.1.4'

loop_
_geom_angle_atom_site_label_1
_geom_angle_atom_site_label_2
_geom_angle_atom_site_label_3
_geom_angle_site_symmetry_1
_geom_angle_site_symmetry_3
_geom_angle
C1 O1 H11 . . 108.5(11)
O1 C1 C6 . . 117.83(11)
O1 C1 C2 . . 122.69(11)
C6 C1 C2 . . 119.47(11)
C3 C2 C1 . . 119.89(11)
C3 C2 H2 . . 120.1
C1 C2 H2 . . 120.1
C2 C3 C4 . . 121.01(11)
C2 C3 H3 . . 119.5
C4 C3 H3 . . 119.5
C3 C4 C5 . . 118.85(10)
C3 C4 N1 . . 118.20(10)
C5 C4 N1 . . 122.81(10)
C6 C5 C4 . . 120.18(11)
C6 C5 H5 . . 119.9
C4 C5 H5 . . 119.9
C1 C6 C5 . . 120.60(11)
C1 C6 H6 . . 119.7
C5 C6 H6 . . 119.7
C7 N1 C4 . . 126.73(10)
C7 N1 H1 . . 116.3(9)
C4 N1 H1 . . 116.9(9)
O2 C7 N1 . . 122.83(11)
O2 C7 C8 . . 121.74(10)
N1 C7 C8 . . 115.43(10)
C7 C8 H8A . . 109.5
C7 C8 H8B . . 109.5
H8A C8 H8B . . 109.5
C7 C8 H8C . . 109.5
H8A C8 H8C . . 109.5
H8B C8 H8C . . 109.5
C3S N1S C2S . . 109.99(18)
C3S N1S C1S . . 108.89(16)
C2S N1S C1S . . 108.66(10)
N1S C1S C2S . 3_565 111.21(12)
N1S C1S H1SA . . 109.4
C2S C1S H1SA 3_565 . 109.4
N1S C1S H1SB . . 109.4
C2S C1S H1SB 3_565 . 109.4
H1SA C1S H1SB . . 108.0
N1S C2S C1S . 3_565 110.88(13)
N1S C2S H2SA . . 109.5
C1S C2S H2SA 3_565 . 109.5
N1S C2S H2SB . . 109.5
C1S C2S H2SB 3_565 . 109.5
H2SA C2S H2SB . . 108.1

loop_
_geom_bond_atom_site_label_1
_geom_bond_atom_site_label_2
_geom_bond_site_symmetry_2
_geom_bond_distance
O1 C1 . 1.3698(14)
O1 H11 . 0.91(2)
C1 C6 . 1.3837(17)
C1 C2 . 1.3863(18)
C2 C3 . 1.3843(17)
C2 H2 . 0.9500
C3 C4 . 1.3870(16)
C3 H3 . 0.9500
C4 C5 . 1.3908(16)
C4 N1 . 1.4200(14)
C5 C6 . 1.3863(16)
C5 H5 . 0.9500
C6 H6 . 0.9500
N1 C7 . 1.3390(14)
N1 H1 . 0.880(15)
C7 O2 . 1.2301(14)
C7 C8 . 1.5044(16)
C8 H8A . 0.9800
C8 H8B . 0.9800
C8 H8C . 0.9800
N1S C3S . 1.301(3)
N1S C2S . 1.4568(17)
N1S C1S . 1.4643(18)
C3S H3S1 . 0.9800
C3S H3S2 . 0.9800
C3S H3S3 . 0.9800
C1S C2S 3_565 1.487(2)
C1S H1SA . 0.9900
C1S H1SB . 0.9900
C2S C1S 3_565 1.487(2)
C2S H2SA . 0.9900
C2S H2SB . 0.9900
